data_7109583
loop_
_publ_author_name
'Juliette Fremaux'
'Christel Dolain'
'Brice Kauffmann'
'Jonathan Clayden'
'Gilles Guichard'

_publ_section_title
;
 Influence of achiral units with gem-dimethyl substituents on the helical
 character of aliphatic oligourea foldamers
;
_journal_name_full Chem.Commun.
_journal_page_first 7415
_journal_paper_doi 10.1039/c3cc40961a
_journal_volume 49
_journal_year 2013
_chemical_absolute_configuration rm
_chemical_formula_sum 'C23.5 H48.5 N7.5 O5 S0.5'
_chemical_formula_weight 532.23
_chemical_name_systematic
;
?
;
_space_group_IT_number 1
_symmetry_cell_setting triclinic
_symmetry_space_group_name_Hall 'P 1'
_symmetry_space_group_name_H-M 'P 1'
_atom_sites_solution_hydrogens geom
_atom_sites_solution_primary direct
_atom_sites_solution_secondary difmap
_audit_creation_method SHELXL-97
_cell_angle_alpha 96.60(3)
_cell_angle_beta 95.35(3)
_cell_angle_gamma 113.94(3)
_cell_formula_units_Z 2
_cell_length_a 9.866(2)
_cell_length_b 10.472(2)
_cell_length_c 16.893(3)
_cell_measurement_reflns_used 2594
_cell_measurement_temperature 293(2)
_cell_measurement_theta_max 72.1909
_cell_measurement_theta_min 2.6648
_cell_volume 1565.7(7)
_computing_cell_refinement 'RIGAKU/MSC(2004), CrystalClear Version 1.3.6'
_computing_data_collection 'RIGAKU/MSC(2004), CrystalClear Version 1.3.6'
_computing_data_reduction 'RIGAKU/MSC(2004), CrystalClear Version 1.3.6'
_computing_molecular_graphics 'WinGX publication routines (Farrugia, 1999)'
_computing_publication_material 'WinGX publication routines (Farrugia, 1999)'
_computing_structure_refinement 'SHELXL-97 (Sheldrick, 2008)'
_computing_structure_solution 'SHELXD (Sheldrick,2008)'
_diffrn_ambient_temperature 293(2)
_diffrn_measured_fraction_theta_full 0.956
_diffrn_measured_fraction_theta_max 0.956
_diffrn_measurement_method 'omega scans'
_diffrn_radiation_monochromator confocal
_diffrn_radiation_source 'rotating anode'
_diffrn_radiation_type CuK\a
_diffrn_radiation_wavelength 1.54178
_diffrn_reflns_av_R_equivalents 0.1187
_diffrn_reflns_av_sigmaI/netI 0.1065
_diffrn_reflns_limit_h_max 11
_diffrn_reflns_limit_h_min -11
_diffrn_reflns_limit_k_max 12
_diffrn_reflns_limit_k_min -12
_diffrn_reflns_limit_l_max 20
_diffrn_reflns_limit_l_min -20
_diffrn_reflns_number 18961
_diffrn_reflns_theta_full 66.59
_diffrn_reflns_theta_max 66.59
_diffrn_reflns_theta_min 2.66
_exptl_absorpt_coefficient_mu 0.951
_exptl_absorpt_correction_T_max 1.0000
_exptl_absorpt_correction_T_min 0.2157
_exptl_absorpt_correction_type multi-scan
_exptl_absorpt_process_details 'RIGAKU/MSC(2004), CrystalClear Version 1.3.6'
_exptl_crystal_colour colorless
_exptl_crystal_density_diffrn 1.129
_exptl_crystal_density_method 'not measured'
_exptl_crystal_description needle
_exptl_crystal_F_000 580
_exptl_crystal_size_max 0.2
_exptl_crystal_size_mid 0.02
_exptl_crystal_size_min 0.01
_refine_diff_density_max 0.347
_refine_diff_density_min -0.338
_refine_diff_density_rms 0.070
_refine_ls_abs_structure_details 'Flack H D (1983), Acta Cryst. A39, 876-881'
_refine_ls_abs_structure_Flack 0.09(8)
_refine_ls_extinction_coef 0.0000
_refine_ls_extinction_expression Fc^*^=kFc[1+0.001xFc^2^\l^3^/sin(2\q)]^-1/4^
_refine_ls_extinction_method SHELXL
_refine_ls_goodness_of_fit_ref 1.113
_refine_ls_hydrogen_treatment mixed
_refine_ls_matrix_type full
_refine_ls_number_parameters 677
_refine_ls_number_reflns 8949
_refine_ls_number_restraints 3
_refine_ls_restrained_S_all 1.113
_refine_ls_R_factor_all 0.1528
_refine_ls_R_factor_gt 0.1196
_refine_ls_shift/su_max 0.087
_refine_ls_shift/su_mean 0.003
_refine_ls_structure_factor_coef Fsqd
_refine_ls_weighting_details 'calc w=1/[\s^2^(Fo^2^)+(0.1570P)^2^+1.0194P] where P=(Fo^2^+2Fc^2^)/3'
_refine_ls_weighting_scheme calc
_refine_ls_wR_factor_gt 0.3192
_refine_ls_wR_factor_ref 0.3634
_reflns_number_gt 6154
_reflns_number_total 8949
_reflns_threshold_expression >2sigma(I)
_cod_data_source_file c3cc40961a.txt
_cod_data_source_block jf298end_compound2
_cod_original_cell_volume 1565.7(5)
_cod_original_sg_symbol_H-M P1
_cod_original_formula_sum 'C23.50 H48.50 N7.50 O5 S0.50'
_cod_database_code 7109583

loop_
_symmetry_equiv_pos_as_xyz
'x, y, z'

loop_
_atom_site_label
_atom_site_type_symbol
_atom_site_fract_x
_atom_site_fract_y
_atom_site_fract_z
_atom_site_U_iso_or_equiv
_atom_site_adp_type
_atom_site_occupancy
_atom_site_symmetry_multiplicity
_atom_site_calc_flag
_atom_site_refinement_flags
_atom_site_disorder_assembly
_atom_site_disorder_group
O4 O 0.2550(8) 0.7923(7) 0.6740(3) 0.0788(17) Uani 1 1 d . . .
S1 S 0.0334(8) 0.8719(7) 0.2339(4) 0.1013(17) Uani 0.53 1 d P A 1
O3 O 0.3374(7) 0.6343(7) 0.4658(4) 0.0799(18) Uani 1 1 d . . .
O1 O -0.2705(7) 0.4620(7) 0.3337(4) 0.0802(17) Uani 1 1 d . . .
O2 O -0.1076(7) 0.5260(7) 0.4493(4) 0.0781(17) Uani 1 1 d . . .
O6 O 0.6574(7) 1.0908(7) 0.8534(4) 0.0817(17) Uani 1 1 d . . .
C008 C 0.1544(11) 0.7197(10) 0.6164(5) 0.071(2) Uani 1 1 d . . .
N14 N 0.5956(10) 1.1249(9) 1.1091(5) 0.085(2) Uani 1 1 d . . .
H14 H 0.5239 1.0783 1.0697 0.102 Uiso 1 1 calc R . .
N4 N 0.1188(9) 0.7740(8) 0.5534(4) 0.0724(19) Uani 1 1 d . . .
H4 H 0.0356 0.7258 0.5213 0.087 Uiso 1 1 calc R . .
N5 N 0.0704(9) 0.5785(8) 0.6134(4) 0.076(2) Uani 1 1 d . . .
H5 H -0.0024 0.5342 0.5743 0.091 Uiso 1 1 calc R . .
O7 O 0.4543(8) 0.8710(7) 0.9928(4) 0.0838(18) Uani 1 1 d . . .
N2 N 0.1904(9) 0.5783(9) 0.3446(5) 0.081(2) Uani 1 1 d . . .
H2 H 0.1600 0.6082 0.3043 0.097 Uiso 1 1 calc R . .
O5 O 0.4784(7) 0.6257(8) 0.7340(3) 0.0824(18) Uani 1 1 d . . .
N3 N 0.2786(9) 0.8042(9) 0.4172(4) 0.080(2) Uani 1 1 d . . .
H3 H 0.2461 0.8284 0.3750 0.096 Uiso 1 1 calc R . .
N9 N 0.4205(9) 1.0443(8) 0.7920(5) 0.078(2) Uani 1 1 d . . .
H9 H 0.3753 1.0501 0.7474 0.094 Uiso 1 1 calc R . .
C017 C 0.5560(12) 1.0364(10) 0.7945(6) 0.078(3) Uani 1 1 d . . .
N8 N 0.5755(9) 0.9675(9) 0.7264(5) 0.077(2) Uani 1 1 d . . .
H8 H 0.5169 0.9502 0.6817 0.093 Uiso 1 1 calc R . .
C019 C 0.6062(11) 1.0673(11) 1.1757(6) 0.080(2) Uani 1 1 d . . .
O9 O 0.6776(9) 1.1346(8) 1.2418(4) 0.102(2) Uani 1 1 d . . .
C021 C 0.2695(11) 0.6716(11) 0.4119(5) 0.075(2) Uani 1 1 d . . .
N13 N 0.8353(9) 1.1769(8) 1.0154(5) 0.083(2) Uani 1 1 d . . .
H13 H 0.8131 1.1974 0.9695 0.099 Uiso 1 1 calc R . .
N12 N 0.8182(10) 0.9657(9) 0.9446(5) 0.089(2) Uani 1 1 d . . .
H12 H 0.8170 0.9995 0.9006 0.106 Uiso 1 1 calc R . .
O8 O 0.9029(10) 1.0248(8) 1.0792(4) 0.106(3) Uani 1 1 d . . .
C025 C 0.0980(11) 0.4988(10) 0.6736(5) 0.071(2) Uani 1 1 d . . .
H025 H 0.1495 0.5646 0.7241 0.086 Uiso 1 1 calc R . .
N6 N 0.3282(10) 0.5217(9) 0.6133(4) 0.081(2) Uani 1 1 d . . .
H6 H 0.3269 0.5112 0.5620 0.097 Uiso 1 1 calc R . .
C027 C -0.1569(10) 0.4584(11) 0.3823(5) 0.073(2) Uani 1 1 d . . .
N10 N 0.3387(10) 0.7998(9) 0.8638(5) 0.090(2) Uani 1 1 d . . .
H10 H 0.3215 0.7432 0.8192 0.108 Uiso 1 1 calc R . .
C029 C 0.1563(10) 0.4326(10) 0.3386(6) 0.074(2) Uani 1 1 d . . .
H02A H 0.2432 0.4221 0.3632 0.089 Uiso 1 1 calc R . .
H02B H 0.1356 0.3906 0.2821 0.089 Uiso 1 1 calc R . .
N7 N 0.5411(9) 0.7270(9) 0.6221(4) 0.077(2) Uani 1 1 d . . .
H7 H 0.5039 0.7283 0.5742 0.092 Uiso 1 1 calc R . .
N15 N 0.5168(10) 0.9252(10) 1.1664(5) 0.087(2) Uani 1 1 d . . .
H15 H 0.4619 0.8813 1.1207 0.105 Uiso 1 1 calc R . .
N1 N -0.1078(9) 0.3695(9) 0.3445(4) 0.083(2) Uani 1 1 d . . .
H1 H -0.1553 0.3209 0.2981 0.100 Uiso 1 1 calc R . .
C033 C 0.8491(12) 1.0517(12) 1.0171(6) 0.087(3) Uani 1 1 d . . .
C034 C 0.0223(10) 0.3527(10) 0.3790(6) 0.077(2) Uani 1 1 d . . .
H034 H 0.0462 0.3956 0.4361 0.092 Uiso 1 1 calc R . .
C035 C 0.6970(11) 0.9240(11) 0.7308(6) 0.079(2) Uani 1 1 d . . .
H03A H 0.6891 0.8684 0.7737 0.095 Uiso 1 1 calc R . .
H03B H 0.7916 1.0075 0.7442 0.095 Uiso 1 1 calc R . .
C036 C 0.8568(12) 1.2760(12) 1.0883(7) 0.089(3) Uani 1 1 d . . .
H036 H 0.9017 1.2482 1.1337 0.106 Uiso 1 1 calc R . .
C037 C -0.3673(10) 0.5239(11) 0.3637(6) 0.078(2) Uani 1 1 d . . .
C038 C 0.6972(12) 0.8369(12) 0.6525(7) 0.087(3) Uani 1 1 d . . .
C039 C 0.7077(13) 1.2679(12) 1.1042(6) 0.090(3) Uani 1 1 d . . .
H03C H 0.7220 1.3298 1.1545 0.108 Uiso 1 1 calc R . .
H03D H 0.6677 1.3037 1.0617 0.108 Uiso 1 1 calc R . .
C040 C 0.2001(11) 0.4287(11) 0.6448(6) 0.079(2) Uani 1 1 d . . .
H04A H 0.2351 0.3943 0.6897 0.095 Uiso 1 1 calc R . .
H04B H 0.1407 0.3475 0.6032 0.095 Uiso 1 1 calc R . .
C041 C 0.2165(12) 0.9099(11) 0.5391(6) 0.084(3) Uani 1 1 d . . .
H04C H 0.2643 0.9715 0.5905 0.101 Uiso 1 1 calc R . .
H04D H 0.1576 0.9501 0.5105 0.101 Uiso 1 1 calc R . .
C042 C 0.4402(14) 0.8054(13) 0.9248(7) 0.092(3) Uani 1 1 d . . .
C043 C -0.0489(11) 0.3911(11) 0.6885(6) 0.083(3) Uani 1 1 d . . .
H04E H -0.0310 0.3220 0.7162 0.099 Uiso 1 1 calc R . .
H04F H -0.1115 0.3415 0.6371 0.099 Uiso 1 1 calc R . .
C044 C 0.3397(11) 0.9063(11) 0.4894(6) 0.077(2) Uani 1 1 d . . .
H044 H 0.4056 0.8774 0.5226 0.093 Uiso 1 1 calc R . .
C045 C -0.4792(11) 0.4965(13) 0.2900(6) 0.087(3) Uani 1 1 d . . .
H04X H -0.4276 0.5400 0.2480 0.131 Uiso 1 1 calc R . .
H04Y H -0.5485 0.5359 0.3028 0.131 Uiso 1 1 calc R . .
H04Z H -0.5330 0.3962 0.2719 0.131 Uiso 1 1 calc R . .
C046 C 0.9601(13) 1.4273(12) 1.0810(6) 0.088(3) Uani 1 1 d . . .
H04G H 0.9082 1.4608 1.0427 0.106 Uiso 1 1 calc R . .
H04H H 0.9812 1.4875 1.1329 0.106 Uiso 1 1 calc R . .
C047 C -0.0124(11) 0.1965(10) 0.3745(6) 0.083(3) Uani 1 1 d . . .
H047 H -0.0445 0.1529 0.3175 0.099 Uiso 1 1 calc R . .
C048 C 1.1081(14) 1.4423(13) 1.0541(6) 0.096(3) Uani 1 1 d . . .
H048 H 1.0856 1.3789 1.0025 0.115 Uiso 1 1 calc R . .
C049 C 0.4500(13) 0.6246(13) 0.6607(6) 0.089(3) Uani 1 1 d . . .
C050 C 0.6412(15) 0.7258(12) 0.9601(7) 0.093(3) Uani 1 1 d . . .
H050 H 0.6353 0.7653 1.0145 0.112 Uiso 1 1 calc R . .
C051 C 0.3537(14) 1.0429(12) 0.8649(6) 0.088(3) Uani 1 1 d . . .
H051 H 0.4368 1.0780 0.9100 0.106 Uiso 1 1 calc R . .
C052 C -0.4401(13) 0.4527(14) 0.4301(7) 0.099(3) Uani 1 1 d . . .
H05A H -0.3647 0.4700 0.4752 0.149 Uiso 1 1 calc R . .
H05B H -0.4929 0.3525 0.4113 0.149 Uiso 1 1 calc R . .
H05C H -0.5096 0.4898 0.4463 0.149 Uiso 1 1 calc R . .
C053 C -0.2739(15) 0.6842(13) 0.3876(7) 0.099(3) Uani 1 1 d . . .
H05D H -0.2010 0.7029 0.4343 0.148 Uiso 1 1 calc R . .
H05E H -0.3388 0.7293 0.3998 0.148 Uiso 1 1 calc R . .
H05F H -0.2235 0.7209 0.3438 0.148 Uiso 1 1 calc R . .
C054 C 0.4375(13) 1.0556(11) 0.4719(8) 0.098(3) Uani 1 1 d . . .
H05G H 0.5119 1.0503 0.4405 0.148 Uiso 1 1 calc R . .
H05H H 0.4862 1.1190 0.5219 0.148 Uiso 1 1 calc R . .
H05I H 0.3751 1.0901 0.4425 0.148 Uiso 1 1 calc R . .
C055 C 0.7875(16) 0.8184(12) 0.9414(7) 0.097(3) Uani 1 1 d . . .
H05J H 0.8648 0.8125 0.9788 0.116 Uiso 1 1 calc R . .
H05K H 0.7963 0.7817 0.8877 0.116 Uiso 1 1 calc R . .
N11 N 0.5193(11) 0.7285(10) 0.9072(5) 0.094(3) Uani 1 1 d . . .
H11 H 0.4945 0.6768 0.8602 0.113 Uiso 1 1 calc R . .
C057 C 0.0974(13) 0.7796(10) 0.2670(6) 0.090(3) Uani 1 1 d . . .
H05X H 0.0258 0.7146 0.2945 0.136 Uiso 0.50 1 calc PR A 1
H05Y H 0.1875 0.8370 0.3042 0.136 Uiso 0.50 1 calc PR A 1
H05Z H 0.1202 0.7275 0.2237 0.136 Uiso 0.50 1 calc PR A 1
H05M H 0.1965 0.8048 0.2538 0.136 Uiso 0.50 1 calc PR A 1
H05N H 0.0349 0.6824 0.2441 0.136 Uiso 0.50 1 calc PR A 1
H05O H 0.1021 0.7919 0.3245 0.136 Uiso 0.50 1 calc PR A 1
C058 C -0.1340(13) 0.4583(13) 0.7396(8) 0.099(3) Uani 1 1 d . . .
H058 H -0.1105 0.5532 0.7268 0.119 Uiso 1 1 calc R . .
C059 C 0.7405(14) 0.9287(14) 0.5884(6) 0.100(3) Uani 1 1 d . . .
H055 H 0.6724 0.9722 0.5807 0.150 Uiso 1 1 calc R . .
H056 H 0.7360 0.8714 0.5387 0.150 Uiso 1 1 calc R . .
H05L H 0.8408 1.0009 0.6050 0.150 Uiso 1 1 calc R . .
C060 C 0.2546(13) 0.8924(13) 0.8732(6) 0.093(3) Uani 1 1 d . . .
H06A H 0.1660 0.8551 0.8323 0.112 Uiso 1 1 calc R . .
H06B H 0.2222 0.8913 0.9257 0.112 Uiso 1 1 calc R . .
C061 C 0.1216(13) 0.1673(12) 0.4047(7) 0.094(3) Uani 1 1 d . . .
H066 H 0.0911 0.0668 0.3994 0.142 Uiso 1 1 calc R . .
H067 H 0.1575 0.2100 0.4603 0.142 Uiso 1 1 calc R . .
H06C H 0.2002 0.2067 0.3732 0.142 Uiso 1 1 calc R . .
C062 C -0.3046(15) 0.3703(14) 0.7176(9) 0.117(4) Uani 1 1 d . . .
H06D H -0.3556 0.4149 0.7482 0.176 Uiso 1 1 calc R . .
H06E H -0.3303 0.2767 0.7297 0.176 Uiso 1 1 calc R . .
H06F H -0.3345 0.3643 0.6611 0.176 Uiso 1 1 calc R . .
C063 C 0.7992(13) 0.7611(15) 0.6665(7) 0.102(3) Uani 1 1 d . . .
H06G H 0.7664 0.7026 0.7069 0.154 Uiso 1 1 calc R . .
H06H H 0.9006 0.8300 0.6843 0.154 Uiso 1 1 calc R . .
H06I H 0.7944 0.7030 0.6171 0.154 Uiso 1 1 calc R . .
C064 C -0.1458(14) 0.1214(13) 0.4195(8) 0.107(4) Uani 1 1 d . . .
H06J H -0.2296 0.1397 0.4001 0.161 Uiso 1 1 calc R . .
H06K H -0.1163 0.1569 0.4763 0.161 Uiso 1 1 calc R . .
H06L H -0.1739 0.0211 0.4100 0.161 Uiso 1 1 calc R . .
C065 C -0.0817(19) 0.4740(18) 0.8305(8) 0.127(5) Uani 1 1 d . . .
H06M H -0.1359 0.5151 0.8608 0.191 Uiso 1 1 calc R . .
H06N H 0.0238 0.5342 0.8432 0.191 Uiso 1 1 calc R . .
H06O H -0.1005 0.3824 0.8441 0.191 Uiso 1 1 calc R . .
C066 C 0.617(2) 0.5733(15) 0.9625(9) 0.129(5) Uani 1 1 d . . .
H06P H 0.5175 0.5199 0.9732 0.194 Uiso 1 1 calc R . .
H06Q H 0.6890 0.5718 1.0044 0.194 Uiso 1 1 calc R . .
H06R H 0.6296 0.5322 0.9115 0.194 Uiso 1 1 calc R . .
C067 C 0.5134(14) 0.8467(12) 1.2333(6) 0.100(4) Uani 1 1 d . . .
H06S H 0.4476 0.7484 1.2155 0.151 Uiso 1 1 calc R . .
H06T H 0.4775 0.8843 1.2771 0.151 Uiso 1 1 calc R . .
H06U H 0.6127 0.8560 1.2512 0.151 Uiso 1 1 calc R . .
C068 C 1.2032(14) 1.4037(17) 1.1134(8) 0.114(4) Uani 1 1 d . . .
H06V H 1.2961 1.4177 1.0943 0.171 Uiso 1 1 calc R . .
H06W H 1.1505 1.3061 1.1188 0.171 Uiso 1 1 calc R . .
H06$ H 1.2236 1.4627 1.1649 0.171 Uiso 1 1 calc R . .
C069 C 1.1980(19) 1.5992(16) 1.0403(9) 0.133(5) Uani 1 1 d . . .
H06Y H 1.2921 1.6094 1.0240 0.200 Uiso 1 1 calc R . .
H06 H 1.2161 1.6634 1.0895 0.200 Uiso 1 1 calc R . .
H06X H 1.1405 1.6202 0.9989 0.200 Uiso 1 1 calc R . .
C070 C 0.281(2) 1.149(3) 0.8711(8) 0.162(8) Uani 1 1 d . . .
H070 H 0.3555 1.2422 0.8659 0.194 Uiso 1 1 calc R . .
C071 C 0.1712(17) 0.9856(18) 0.1832(12) 0.155(7) Uani 1 1 d . . .
H07A H 0.1350 1.0482 0.1608 0.233 Uiso 0.50 1 calc PR A 1
H07B H 0.1916 0.9300 0.1407 0.233 Uiso 0.50 1 calc PR A 1
H07C H 0.2616 1.0404 0.2207 0.233 Uiso 0.50 1 calc PR A 1
H07D H 0.2572 0.9642 0.1873 0.233 Uiso 0.50 1 calc PR A 1
H07E H 0.2005 1.0824 0.2074 0.233 Uiso 0.50 1 calc PR A 1
H07F H 0.1305 0.9720 0.1274 0.233 Uiso 0.50 1 calc PR A 1
C100 C 0.148(2) 1.106(2) 0.8064(11) 0.164(8) Uani 1 1 d . . .
H10A H 0.1021 1.1706 0.8145 0.247 Uiso 1 1 calc R . .
H10B H 0.0764 1.0118 0.8087 0.247 Uiso 1 1 calc R . .
H10C H 0.1806 1.1083 0.7546 0.247 Uiso 1 1 calc R . .
C101 C 0.235(3) 1.157(3) 0.9522(16) 0.237(13) Uani 1 1 d . . .
H10D H 0.1846 1.2182 0.9564 0.355 Uiso 1 1 calc R . .
H10E H 0.3229 1.1942 0.9927 0.355 Uiso 1 1 calc R . .
H10F H 0.1691 1.0641 0.9601 0.355 Uiso 1 1 calc R . .
S2 S 0.0465(9) 0.8154(8) 0.1867(4) 0.100(2) Uani 0.47 1 d P A 2
O100 O -0.118(3) 0.749(3) 0.1562(15) 0.185(11) Uani 0.53 1 d P A 1
O101 O -0.108(4) 0.855(3) 0.205(2) 0.187(13) Uani 0.47 1 d P A 2

loop_
_atom_site_aniso_label
_atom_site_aniso_U_11
_atom_site_aniso_U_22
_atom_site_aniso_U_33
_atom_site_aniso_U_23
_atom_site_aniso_U_13
_atom_site_aniso_U_12
O4 0.091(5) 0.085(4) 0.066(3) 0.023(3) -0.003(3) 0.042(4)
S1 0.123(5) 0.104(4) 0.090(3) 0.030(3) -0.002(3) 0.061(4)
O3 0.092(5) 0.085(4) 0.081(3) 0.019(3) -0.002(3) 0.058(4)
O1 0.061(4) 0.098(5) 0.087(4) 0.012(3) -0.003(3) 0.043(4)
O2 0.076(4) 0.081(4) 0.077(4) 0.005(3) -0.005(3) 0.039(4)
O6 0.077(4) 0.083(4) 0.079(4) 0.017(3) -0.009(3) 0.030(4)
C008 0.089(6) 0.078(6) 0.060(4) 0.026(4) 0.008(4) 0.045(5)
N14 0.084(6) 0.086(6) 0.078(4) 0.024(4) -0.002(4) 0.030(5)
N4 0.069(5) 0.071(4) 0.072(4) 0.017(3) -0.003(3) 0.026(4)
N5 0.078(5) 0.067(4) 0.071(4) 0.024(3) -0.005(3) 0.019(4)
O7 0.082(4) 0.081(4) 0.076(4) 0.017(3) 0.011(3) 0.020(4)
N2 0.075(5) 0.102(6) 0.081(4) 0.026(4) 0.004(4) 0.052(5)
O5 0.088(5) 0.105(5) 0.063(3) 0.016(3) 0.007(3) 0.050(4)
N3 0.081(5) 0.093(6) 0.075(4) 0.036(4) 0.007(4) 0.042(5)
N9 0.074(5) 0.078(5) 0.079(4) 0.014(4) -0.007(4) 0.032(4)
C017 0.085(7) 0.064(5) 0.082(5) 0.036(4) 0.005(5) 0.024(5)
N8 0.075(5) 0.088(5) 0.078(4) 0.026(4) 0.008(3) 0.042(5)
C019 0.074(6) 0.078(6) 0.087(6) 0.033(5) 0.018(5) 0.025(5)
O9 0.122(6) 0.097(5) 0.074(4) 0.010(3) -0.011(4) 0.038(5)
C021 0.080(6) 0.087(6) 0.069(5) 0.028(4) 0.004(4) 0.045(5)
N13 0.087(6) 0.081(5) 0.086(5) 0.026(4) -0.007(4) 0.042(5)
N12 0.104(7) 0.093(6) 0.077(5) 0.026(4) 0.000(4) 0.049(5)
O8 0.131(7) 0.108(6) 0.092(4) 0.023(4) -0.015(4) 0.069(5)
C025 0.076(6) 0.072(5) 0.064(4) 0.020(4) 0.004(4) 0.028(5)
N6 0.088(6) 0.102(6) 0.060(4) 0.017(4) 0.012(4) 0.046(5)
C027 0.058(5) 0.096(7) 0.071(5) 0.022(5) 0.008(4) 0.036(5)
N10 0.090(6) 0.081(6) 0.082(5) 0.012(4) 0.008(4) 0.021(5)
C029 0.067(5) 0.070(5) 0.097(6) 0.020(5) 0.008(4) 0.038(5)
N7 0.086(6) 0.088(5) 0.073(4) 0.030(4) 0.024(4) 0.047(5)
N15 0.094(6) 0.090(6) 0.072(4) 0.024(4) 0.003(4) 0.033(5)
N1 0.073(5) 0.107(6) 0.076(4) 0.007(4) -0.008(4) 0.050(5)
C033 0.086(7) 0.096(7) 0.084(6) 0.023(5) -0.009(5) 0.045(6)
C034 0.059(5) 0.085(6) 0.091(6) 0.027(5) -0.007(4) 0.036(5)
C035 0.063(5) 0.092(7) 0.084(5) 0.027(5) 0.007(4) 0.033(5)
C036 0.077(7) 0.083(7) 0.090(6) 0.021(5) -0.003(5) 0.020(6)
C037 0.054(5) 0.087(6) 0.108(6) 0.031(5) 0.017(4) 0.038(5)
C038 0.077(7) 0.089(7) 0.104(7) 0.008(6) 0.014(5) 0.045(6)
C039 0.093(7) 0.086(7) 0.093(7) 0.015(5) -0.008(5) 0.045(6)
C040 0.067(6) 0.082(6) 0.081(5) 0.022(5) 0.004(4) 0.023(5)
C041 0.092(7) 0.081(6) 0.081(6) 0.011(5) 0.000(5) 0.041(6)
C042 0.107(9) 0.086(7) 0.082(6) 0.034(5) 0.023(6) 0.033(7)
C043 0.064(6) 0.077(6) 0.085(5) 0.031(5) 0.012(4) 0.003(5)
C044 0.072(6) 0.086(6) 0.087(6) 0.034(5) 0.013(5) 0.040(5)
C045 0.064(6) 0.113(8) 0.105(7) 0.049(6) 0.017(5) 0.050(6)
C046 0.091(7) 0.098(7) 0.078(5) 0.030(5) 0.007(5) 0.039(6)
C047 0.076(6) 0.071(6) 0.087(6) 0.026(5) -0.010(5) 0.019(5)
C048 0.119(10) 0.093(7) 0.076(6) 0.019(5) 0.012(6) 0.044(7)
C049 0.104(8) 0.103(8) 0.076(6) 0.002(5) 0.007(5) 0.065(7)
C050 0.120(9) 0.076(6) 0.090(6) 0.027(5) 0.015(6) 0.044(7)
C051 0.105(8) 0.097(7) 0.066(5) -0.005(5) 0.004(5) 0.054(7)
C052 0.089(8) 0.120(9) 0.101(7) 0.040(7) 0.013(6) 0.050(7)
C053 0.122(9) 0.095(7) 0.097(7) 0.008(6) -0.001(6) 0.070(8)
C054 0.084(7) 0.073(6) 0.131(9) 0.041(6) 0.010(6) 0.022(6)
C055 0.138(10) 0.081(7) 0.091(6) 0.026(5) 0.004(6) 0.065(7)
N11 0.115(7) 0.090(6) 0.083(5) 0.014(4) 0.013(5) 0.050(6)
C057 0.097(7) 0.073(6) 0.100(6) 0.044(5) -0.017(5) 0.035(6)
C058 0.072(7) 0.094(8) 0.139(10) 0.050(7) 0.029(6) 0.032(6)
C059 0.104(9) 0.118(9) 0.079(6) 0.029(6) 0.000(5) 0.048(8)
C060 0.074(7) 0.109(8) 0.078(6) 0.020(5) 0.012(5) 0.018(6)
C061 0.091(7) 0.094(7) 0.111(7) 0.033(6) 0.001(6) 0.052(7)
C062 0.103(9) 0.091(8) 0.167(12) 0.059(8) 0.059(9) 0.032(8)
C063 0.081(7) 0.133(10) 0.114(8) 0.031(7) 0.008(6) 0.064(7)
C064 0.097(9) 0.093(8) 0.135(9) 0.054(7) 0.025(7) 0.033(7)
C065 0.142(13) 0.135(12) 0.110(9) 0.030(8) 0.034(8) 0.060(10)
C066 0.174(15) 0.106(10) 0.145(11) 0.051(8) 0.054(10) 0.082(11)
C067 0.102(8) 0.082(7) 0.088(6) 0.025(5) -0.010(6) 0.012(6)
C068 0.084(8) 0.143(11) 0.108(8) 0.025(8) 0.004(6) 0.042(8)
C069 0.135(13) 0.113(11) 0.118(9) 0.028(8) 0.016(9) 0.017(10)
C070 0.149(13) 0.31(3) 0.091(8) 0.011(11) 0.010(8) 0.171(17)
C071 0.099(11) 0.131(13) 0.226(18) 0.101(13) 0.011(11) 0.022(10)
C100 0.140(15) 0.21(2) 0.162(14) -0.002(14) -0.011(11) 0.114(16)
C101 0.25(3) 0.30(3) 0.22(3) 0.03(2) -0.01(2) 0.20(3)
S2 0.128(6) 0.113(5) 0.078(3) 0.020(3) -0.007(3) 0.073(5)
O100 0.25(3) 0.157(18) 0.161(17) 0.025(14) -0.079(18) 0.12(2)
O101 0.21(3) 0.16(2) 0.23(3) -0.03(2) -0.03(2) 0.14(2)

loop_
_atom_type_symbol
_atom_type_description
_atom_type_scat_dispersion_real
_atom_type_scat_dispersion_imag
_atom_type_scat_source
C C 0.0181 0.0091 'International Tables Vol C Tables 4.2.6.8 and 6.1.1.4'
H H 0.0000 0.0000 'International Tables Vol C Tables 4.2.6.8 and 6.1.1.4'
N N 0.0311 0.0180 'International Tables Vol C Tables 4.2.6.8 and 6.1.1.4'
O O 0.0492 0.0322 'International Tables Vol C Tables 4.2.6.8 and 6.1.1.4'
S S 0.3331 0.5567 'International Tables Vol C Tables 4.2.6.8 and 6.1.1.4'

loop_
_geom_angle_atom_site_label_1
_geom_angle_atom_site_label_2
_geom_angle_atom_site_label_3
_geom_angle
C057 S1 C071 106.3(8)
C057 S1 O100 103.0(8)
C071 S1 O100 106.4(12)
C027 O1 C037 121.8(7)
O4 C008 N4 123.0(9)
O4 C008 N5 121.9(7)
N4 C008 N5 115.1(8)
C019 N14 C039 119.7(8)
C008 N4 C041 121.0(8)
C008 N5 C025 123.1(7)
C021 N2 C029 121.7(7)
C021 N3 C044 123.1(7)
C017 N9 C051 119.6(8)
O6 C017 N8 121.0(9)
O6 C017 N9 123.5(10)
N8 C017 N9 115.5(8)
C017 N8 C035 118.4(8)
O9 C019 N14 124.8(10)
O9 C019 N15 120.9(8)
N14 C019 N15 114.0(9)
O3 C021 N3 122.5(8)
O3 C021 N2 119.7(8)
N3 C021 N2 117.8(7)
C033 N13 C036 122.5(7)
C033 N12 C055 120.1(8)
N5 C025 C043 109.3(7)
N5 C025 C040 109.9(7)
C043 C025 C040 111.7(8)
C049 N6 C040 123.0(8)
O2 C027 N1 126.1(7)
O2 C027 O1 124.5(9)
N1 C027 O1 109.4(8)
C042 N10 C060 120.5(9)
N2 C029 C034 113.0(8)
C049 N7 C038 128.3(9)
C019 N15 C067 120.9(8)
C027 N1 C034 122.2(7)
O8 C033 N12 121.0(9)
O8 C033 N13 122.4(9)
N12 C033 N13 116.1(7)
N1 C034 C047 110.5(8)
N1 C034 C029 109.9(7)
C047 C034 C029 113.2(8)
N8 C035 C038 112.8(8)
N13 C036 C039 108.8(9)
N13 C036 C046 111.7(9)
C039 C036 C046 110.0(9)
O1 C037 C052 110.6(8)
O1 C037 C045 102.4(8)
C052 C037 C045 112.1(8)
O1 C037 C053 108.0(8)
C052 C037 C053 114.3(10)
C045 C037 C053 108.8(8)
N7 C038 C059 106.2(9)
N7 C038 C035 109.0(8)
C059 C038 C035 110.5(9)
N7 C038 C063 108.2(9)
C059 C038 C063 112.3(10)
C035 C038 C063 110.4(9)
N14 C039 C036 115.0(8)
N6 C040 C025 114.2(8)
N4 C041 C044 113.4(8)
O7 C042 N10 121.6(11)
O7 C042 N11 122.9(10)
N10 C042 N11 115.4(10)
C025 C043 C058 112.7(9)
N3 C044 C054 111.7(8)
N3 C044 C041 112.1(8)
C054 C044 C041 111.1(9)
C048 C046 C036 113.7(10)
C034 C047 C061 114.4(8)
C034 C047 C064 111.0(9)
C061 C047 C064 110.0(8)
C068 C048 C046 112.9(9)
C068 C048 C069 109.9(12)
C046 C048 C069 109.2(11)
O5 C049 N6 122.5(11)
O5 C049 N7 122.3(10)
N6 C049 N7 115.2(9)
N11 C050 C055 111.7(9)
N11 C050 C066 110.0(11)
C055 C050 C066 115.3(11)
N9 C051 C060 110.2(8)
N9 C051 C070 111.2(10)
C060 C051 C070 116.0(13)
N12 C055 C050 116.7(10)
C042 N11 C050 125.8(10)
S1 C057 S2 38.1(3)
C062 C058 C065 111.2(11)
C062 C058 C043 110.5(11)
C065 C058 C043 110.9(10)
C051 C060 N10 110.5(9)
C101 C070 C100 110.6(16)
C101 C070 C051 108.0(15)
C100 C070 C051 112.2(15)
S2 C071 S1 32.8(4)
C057 S2 C071 106.2(8)
C057 S2 O101 104.5(13)
C071 S2 O101 96.8(13)

loop_
_geom_bond_atom_site_label_1
_geom_bond_atom_site_label_2
_geom_bond_distance
O4 C008 1.243(11)
S1 C057 1.482(9)
S1 C071 1.771(17)
S1 O100 1.82(2)
O3 C021 1.269(9)
O1 C027 1.342(9)
O1 C037 1.451(10)
O2 C027 1.205(10)
O6 C017 1.239(11)
C008 N4 1.346(9)
C008 N5 1.362(12)
N14 C019 1.352(11)
N14 C039 1.474(14)
N4 C041 1.422(13)
N5 C025 1.460(10)
O7 C042 1.233(12)
N2 C021 1.348(12)
N2 C029 1.412(12)
O5 C049 1.242(11)
N3 C021 1.346(12)
N3 C044 1.426(13)
N9 C017 1.370(12)
N9 C051 1.449(13)
C017 N8 1.359(12)
N8 C035 1.444(11)
C019 O9 1.228(12)
C019 N15 1.368(13)
N13 C033 1.374(12)
N13 C036 1.455(13)
N12 C033 1.365(13)
N12 C055 1.439(12)
O8 C033 1.244(10)
C025 C043 1.497(13)
C025 C040 1.549(13)
N6 C049 1.348(14)
N6 C040 1.440(13)
C027 N1 1.340(11)
N10 C042 1.348(13)
N10 C060 1.516(15)
C029 C034 1.521(13)
N7 C049 1.368(14)
N7 C038 1.496(14)
N15 C067 1.467(12)
N1 C034 1.445(9)
C034 C047 1.520(13)
C035 C038 1.518(14)
C036 C039 1.490(16)
C036 C046 1.524(15)
C037 C052 1.496(15)
C037 C045 1.502(13)
C037 C053 1.533(15)
C038 C059 1.506(15)
C038 C063 1.532(13)
C041 C044 1.550(14)
C042 N11 1.358(14)
C043 C058 1.557(16)
C044 C054 1.549(14)
C046 C048 1.523(16)
C047 C061 1.529(13)
C047 C064 1.553(16)
C048 C068 1.508(15)
C048 C069 1.576(18)
C050 N11 1.443(14)
C050 C055 1.464(18)
C050 C066 1.521(15)
C051 C060 1.511(16)
C051 C070 1.546(19)
C057 S2 1.540(9)
C058 C062 1.538(17)
C058 C065 1.541(18)
C070 C101 1.48(3)
C070 C100 1.50(2)
C071 S2 1.719(17)
S2 O101 1.78(3)

loop_
_geom_torsion_atom_site_label_1
_geom_torsion_atom_site_label_2
_geom_torsion_atom_site_label_3
_geom_torsion_atom_site_label_4
_geom_torsion
O4 C008 N4 C041 15.2(14)
N5 C008 N4 C041 -165.7(8)
O4 C008 N5 C025 -4.8(15)
N4 C008 N5 C025 176.2(8)
C051 N9 C017 O6 -34.6(13)
C051 N9 C017 N8 147.3(8)
O6 C017 N8 C035 17.0(13)
N9 C017 N8 C035 -164.8(8)
C039 N14 C019 O9 19.4(16)
C039 N14 C019 N15 -166.8(9)
C044 N3 C021 O3 -12.5(15)
C044 N3 C021 N2 170.5(9)
C029 N2 C021 O3 12.4(15)
C029 N2 C021 N3 -170.6(8)
C008 N5 C025 C043 143.0(9)
C008 N5 C025 C040 -94.1(10)
C037 O1 C027 O2 -14.0(15)
C037 O1 C027 N1 166.4(8)
C021 N2 C029 C034 80.7(11)
O9 C019 N15 C067 -5.1(16)
N14 C019 N15 C067 -179.2(10)
O2 C027 N1 C034 -5.0(16)
O1 C027 N1 C034 174.6(9)
C055 N12 C033 O8 25.6(17)
C055 N12 C033 N13 -162.3(11)
C036 N13 C033 O8 -11.3(17)
C036 N13 C033 N12 176.7(10)
C027 N1 C034 C047 131.6(10)
C027 N1 C034 C029 -102.8(11)
N2 C029 C034 N1 57.4(10)
N2 C029 C034 C047 -178.6(7)
C017 N8 C035 C038 174.9(9)
C033 N13 C036 C039 -106.4(11)
C033 N13 C036 C046 131.9(10)
C027 O1 C037 C052 -57.5(12)
C027 O1 C037 C045 -177.1(9)
C027 O1 C037 C053 68.2(11)
C049 N7 C038 C059 -175.9(9)
C049 N7 C038 C035 -56.9(12)
C049 N7 C038 C063 63.3(12)
N8 C035 C038 N7 -46.1(11)
N8 C035 C038 C059 70.2(11)
N8 C035 C038 C063 -164.9(10)
C019 N14 C039 C036 75.5(13)
N13 C036 C039 N14 54.9(11)
C046 C036 C039 N14 177.5(8)
C049 N6 C040 C025 75.1(11)
N5 C025 C040 N6 46.0(10)
C043 C025 C040 N6 167.5(7)
C008 N4 C041 C044 85.7(10)
C060 N10 C042 O7 9.4(16)
C060 N10 C042 N11 -173.8(10)
N5 C025 C043 C058 -74.4(10)
C040 C025 C043 C058 163.7(8)
C021 N3 C044 C054 139.6(9)
C021 N3 C044 C041 -95.0(11)
N4 C041 C044 N3 51.3(10)
N4 C041 C044 C054 177.1(7)
N13 C036 C046 C048 -51.5(11)
C039 C036 C046 C048 -172.5(8)
N1 C034 C047 C061 176.2(9)
C029 C034 C047 C061 52.5(11)
N1 C034 C047 C064 -58.5(11)
C029 C034 C047 C064 177.7(8)
C036 C046 C048 C068 -63.1(13)
C036 C046 C048 C069 174.4(9)
C040 N6 C049 O5 18.3(15)
C040 N6 C049 N7 -162.4(8)
C038 N7 C049 O5 12.8(15)
C038 N7 C049 N6 -166.6(8)
C017 N9 C051 C060 -90.0(11)
C017 N9 C051 C070 139.8(12)
C033 N12 C055 C050 73.8(13)
N11 C050 C055 N12 57.8(13)
C066 C050 C055 N12 -175.5(10)
O7 C042 N11 C050 -8.1(18)
N10 C042 N11 C050 175.1(10)
C055 C050 N11 C042 -99.2(13)
C066 C050 N11 C042 131.4(12)
C071 S1 C057 S2 -63.8(10)
O100 S1 C057 S2 47.9(13)
C025 C043 C058 C062 150.3(9)
C025 C043 C058 C065 -85.9(11)
N9 C051 C060 N10 51.0(11)
C070 C051 C060 N10 178.5(9)
C042 N10 C060 C051 77.4(11)
N9 C051 C070 C101 -171.7(17)
C060 C051 C070 C101 61(2)
N9 C051 C070 C100 66.2(19)
C060 C051 C070 C100 -60.8(18)
C057 S1 C071 S2 66.2(7)
O100 S1 C071 S2 -43.0(10)
S1 C057 S2 C071 67.6(10)
S1 C057 S2 O101 -34.1(12)
S1 C071 S2 C057 -61.6(7)
S1 C071 S2 O101 45.6(11)
